data_7031982
loop_
_publ_author_name
'Reis, Samira G.'
'Del \'Aguila-S\'anchez, Miguel A'
'Guedes, Guilherme P.'
'Ferreira, Glaucio B.'
'Novak, Miguel A.'
'Speziali, Nivaldo L.'
'L\'opez-Ortiz, Fernando'
'Vaz, Maria G. F.'

_publ_section_title
;
 Synthesis, crystal structures and magnetic behaviour of four coordination
 compounds constructed with a phosphinic amide-TEMPO radical and
 [M(hfac)2] (M = Cu(II), Co(II) and Mn(II)).
;
_journal_issue 39
_journal_name_full 'Dalton transactions (Cambridge, England : 2003)'
_journal_page_first 14889
_journal_page_last 14901
_journal_paper_doi 10.1039/c4dt01444h
_journal_volume 43
_journal_year 2014
_chemical_formula_moiety 'C72 H62 Co3 F36 N4 O16 P2, 2(C7 H16)'
_chemical_formula_sum 'C86 H94 Co3 F36 N4 O16 P2'
_chemical_formula_weight 2362.39
_space_group_IT_number 2
_symmetry_cell_setting triclinic
_symmetry_space_group_name_Hall '-P 1'
_symmetry_space_group_name_H-M 'P -1'
_atom_sites_solution_hydrogens geom
_atom_sites_solution_primary direct
_atom_sites_solution_secondary difmap
_audit_creation_date 2014-02-26T17:14:14-00:00
_audit_creation_method 'WinGX routine CIF_UPDATE'
_cell_angle_alpha 79.807(5)
_cell_angle_beta 86.092(5)
_cell_angle_gamma 73.575(6)
_cell_formula_units_Z 1
_cell_length_a 13.0336(9)
_cell_length_b 13.2483(9)
_cell_length_c 16.6020(11)
_cell_measurement_reflns_used 2579
_cell_measurement_temperature 293(2)
_cell_measurement_theta_max 29.5033
_cell_measurement_theta_min 1.9543
_cell_volume 2705.8(3)
_computing_cell_refinement
;
CrysAlisPro, Agilent Technologies,
Version 1.171.35.21 (release 20-01-2012 CrysAlis171 .NET)
(compiled Jan 23 2012,18:06:46)
;
_computing_data_collection
;
CrysAlisPro, Agilent Technologies,
Version 1.171.35.21 (release 20-01-2012 CrysAlis171 .NET)
(compiled Jan 23 2012,18:06:46)
;
_computing_data_reduction
;
CrysAlisPro, Agilent Technologies,
Version 1.171.35.21 (release 20-01-2012 CrysAlis171 .NET)
(compiled Jan 23 2012,18:06:46)
;
_computing_molecular_graphics
;
Ortep-3 for Windows: L. J. Farrugia, J. Appl. Cryst (1997), 30, 565
;
_computing_publication_material 'WinGX publication routines (Farrugia, 1999) and Publcif'
_computing_structure_refinement 'SHELXL-97 (Sheldrick, 1997)'
_computing_structure_solution 'SHELXS-97 (Sheldrick, 1990)'
_diffrn_ambient_temperature 293(2)
_diffrn_measured_fraction_theta_full 0.936
_diffrn_measured_fraction_theta_max 0.936
_diffrn_measurement_device_type 'Xcalibur, Atlas, Gemini ultra'
_diffrn_measurement_method '\w scans'
_diffrn_radiation_monochromator graphite
_diffrn_radiation_source 'Enhance (Mo) X-ray Source'
_diffrn_radiation_type MoK\a
_diffrn_radiation_wavelength 0.71073
_diffrn_reflns_av_R_equivalents 0.0796
_diffrn_reflns_av_unetI/netI 0.1202
_diffrn_reflns_limit_h_max 15
_diffrn_reflns_limit_h_min -12
_diffrn_reflns_limit_k_max 15
_diffrn_reflns_limit_k_min -15
_diffrn_reflns_limit_l_max 19
_diffrn_reflns_limit_l_min -19
_diffrn_reflns_number 16437
_diffrn_reflns_theta_full 25.03
_diffrn_reflns_theta_max 25.03
_diffrn_reflns_theta_min 1.96
_exptl_absorpt_coefficient_mu 0.604
_exptl_absorpt_correction_T_max 0.9980
_exptl_absorpt_correction_T_min 0.9680
_exptl_absorpt_correction_type multi-scan
_exptl_absorpt_process_details
;
CrysAlisPro, Agilent Technologies,
Version 1.171.35.21 (release 20-01-2012 CrysAlis171 .NET)
(compiled Jan 23 2012,18:06:46)
Empirical absorption correction using spherical harmonics,
 implemented in SCALE3 ABSPACK scaling algorithm.
;
_exptl_crystal_colour red
_exptl_crystal_density_diffrn 1.45
_exptl_crystal_density_method 'not measured'
_exptl_crystal_description Block
_exptl_crystal_F_000 1201
_exptl_crystal_size_max 0.1060
_exptl_crystal_size_mid 0.0803
_exptl_crystal_size_min 0.0514
_refine_diff_density_max 0.597
_refine_diff_density_min -0.401
_refine_diff_density_rms 0.07
_refine_ls_extinction_method none
_refine_ls_goodness_of_fit_ref 1.012
_refine_ls_hydrogen_treatment constr
_refine_ls_matrix_type full
_refine_ls_number_parameters 629
_refine_ls_number_reflns 8949
_refine_ls_number_restraints 17
_refine_ls_restrained_S_all 1.017
_refine_ls_R_factor_all 0.1543
_refine_ls_R_factor_gt 0.0725
_refine_ls_shift/su_max 0
_refine_ls_shift/su_mean 0
_refine_ls_structure_factor_coef Fsqd
_refine_ls_weighting_details 'calc w=1/[\s^2^(Fo^2^)+(0.0977P)^2^+0.0000P] where P=(Fo^2^+2Fc^2^)/3'
_refine_ls_weighting_scheme calc
_refine_ls_wR_factor_gt 0.1703
_refine_ls_wR_factor_ref 0.2207
_reflns_number_gt 4570
_reflns_number_total 9561
_reflns_threshold_expression >2sigma(I)
_cod_data_source_file c4dt01444h2.cif
_cod_data_source_block exp_5447
_cod_depositor_comments 'Adding full bibliography for 7031981--7031984.cif.'
_cod_database_code 7031982

loop_
_symmetry_equiv_pos_as_xyz
'x, y, z'
'-x, -y, -z'

loop_
_atom_site_label
_atom_site_type_symbol
_atom_site_fract_x
_atom_site_fract_y
_atom_site_fract_z
_atom_site_U_iso_or_equiv
_atom_site_adp_type
_atom_site_occupancy
_atom_site_symmetry_multiplicity
_atom_site_calc_flag
_atom_site_refinement_flags
Co1 Co 0 0 0.5 0.0567(4) Uani 1 2 d S
Co2 Co 0.47129(6) 0.12132(6) 0.02184(5) 0.0494(3) Uani 1 1 d .
P1 P 0.57031(12) -0.07738(12) 0.16880(9) 0.0483(4) Uani 1 1 d .
O7 O 0.3180(3) 0.1276(3) 0.0599(2) 0.0569(10) Uani 1 1 d .
O6 O 0.4983(3) 0.1737(3) 0.1264(2) 0.0595(11) Uani 1 1 d .
O2 O 0.5328(3) -0.0466(3) 0.0806(2) 0.0457(9) Uani 1 1 d .
O5 O 0.6183(3) 0.1366(3) -0.0198(2) 0.0577(11) Uani 1 1 d .
O8 O 0.4163(4) 0.2818(3) -0.0269(3) 0.0680(12) Uani 1 1 d .
O3 O -0.0465(3) -0.1085(4) 0.4495(3) 0.0631(11) Uani 1 1 d .
O4 O -0.0486(4) 0.1139(4) 0.4004(3) 0.0682(12) Uani 1 1 d .
O1 O 0.1638(3) -0.0691(4) 0.4582(3) 0.0734(13) Uani 1 1 d .
N2 N 0.4872(4) -0.0165(4) 0.2341(3) 0.0566(13) Uani 1 1 d .
H2 H 0.4834 0.0497 0.2319 0.068 Uiso 1 1 calc R
C8 C 0.4181(5) -0.0592(5) 0.2958(3) 0.0496(14) Uani 1 1 d .
H8 H 0.4527 -0.1347 0.3154 0.059 Uiso 1 1 calc R
C10 C 0.5914(5) -0.2157(5) 0.2073(3) 0.0543(15) Uani 1 1 d .
C11 C 0.5146(5) -0.2656(5) 0.1963(4) 0.0631(17) Uani 1 1 d .
H11 H 0.4554 -0.2286 0.1644 0.076 Uiso 1 1 calc R
C16 C 0.6932(5) -0.0439(5) 0.1747(3) 0.0549(15) Uani 1 1 d .
C4 C 0.3325(5) -0.0369(6) 0.4376(4) 0.0673(19) Uani 1 1 d .
C9 C 0.3100(5) -0.0480(6) 0.2640(3) 0.0605(17) Uani 1 1 d .
H9A H 0.3193 -0.0839 0.2168 0.073 Uiso 1 1 calc R
H9B H 0.2762 0.0271 0.2455 0.073 Uiso 1 1 calc R
C28 C 0.6678(5) 0.1938(5) 0.0061(4) 0.0640(17) Uani 1 1 d .
N1 N 0.2362(4) -0.0525(4) 0.4042(3) 0.0602(13) Uani 1 1 d .
C1 C 0.2350(5) -0.0923(6) 0.3252(4) 0.0675(18) Uani 1 1 d .
C7 C 0.4008(5) 0.0023(6) 0.3674(3) 0.0656(18) Uani 1 1 d .
H7A H 0.47 -0.0027 0.3884 0.079 Uiso 1 1 calc R
H7B H 0.367 0.0769 0.3474 0.079 Uiso 1 1 calc R
C30 C 0.5643(6) 0.2271(5) 0.1292(4) 0.0637(18) Uani 1 1 d .
C33 C 0.2419(6) 0.2105(6) 0.0581(4) 0.0663(17) Uani 1 1 d .
C17 C 0.7203(6) -0.0145(6) 0.2448(4) 0.077(2) Uani 1 1 d .
H17 H 0.6739 -0.0104 0.29 0.092 Uiso 1 1 calc R
C5 C 0.2943(6) 0.0489(8) 0.4925(4) 0.108(3) Uani 1 1 d .
H5A H 0.2547 0.1144 0.4606 0.163 Uiso 1 1 calc R
H5B H 0.3551 0.0601 0.5155 0.163 Uiso 1 1 calc R
H5C H 0.2492 0.026 0.5359 0.163 Uiso 1 1 calc R
C35 C 0.3292(7) 0.3424(6) -0.0106(4) 0.076(2) Uani 1 1 d .
C2 C 0.1204(5) -0.0515(7) 0.2939(4) 0.088(2) Uani 1 1 d .
H2A H 0.0736 -0.0796 0.333 0.132 Uiso 1 1 calc R
H2B H 0.1176 -0.0742 0.2426 0.132 Uiso 1 1 calc R
H2C H 0.0982 0.0251 0.2866 0.132 Uiso 1 1 calc R
C29 C 0.6472(6) 0.2400(5) 0.0761(4) 0.0708(19) Uani 1 1 d .
H29 H 0.6903 0.2808 0.0875 0.085 Uiso 1 1 calc R
C34 C 0.2389(7) 0.3159(6) 0.0259(5) 0.087(2) Uani 1 1 d .
H34 H 0.1754 0.3694 0.0288 0.105 Uiso 1 1 calc R
F7 F 0.8144(5) 0.1301(5) -0.0793(4) 0.154(3) Uani 1 1 d .
F9 F 0.7256(5) 0.2862(6) -0.1119(4) 0.164(3) Uani 1 1 d .
F8 F 0.8289(4) 0.2461(5) -0.0144(3) 0.138(2) Uani 1 1 d .
C12 C 0.5255(7) -0.3709(6) 0.2328(5) 0.085(2) Uani 1 1 d .
H12 H 0.4742 -0.4046 0.225 0.102 Uiso 1 1 calc R
C27 C 0.7613(7) 0.2131(8) -0.0496(5) 0.085(2) Uani 1 1 d .
C15 C 0.6774(7) -0.2735(6) 0.2551(5) 0.094(3) Uani 1 1 d .
H15 H 0.7301 -0.2415 0.2632 0.112 Uiso 1 1 calc R
C20 C 0.8608(6) -0.0267(7) 0.1122(6) 0.104(3) Uani 1 1 d .
H20 H 0.9087 -0.0317 0.068 0.125 Uiso 1 1 calc R
C21 C 0.7635(5) -0.0510(6) 0.1089(4) 0.075(2) Uani 1 1 d .
H21 H 0.7464 -0.0719 0.0621 0.09 Uiso 1 1 calc R
F12 F 0.4615(6) 0.3646(5) 0.1947(4) 0.160(3) Uani 1 1 d .
F11 F 0.5284(6) 0.2210(5) 0.2716(3) 0.155(3) Uani 1 1 d .
F16 F 0.1294(4) 0.0982(5) 0.0958(4) 0.149(2) Uani 1 1 d .
F1 F -0.0189(7) -0.2546(6) 0.3454(4) 0.196(4) Uani 1 1 d .
F10 F 0.6206(5) 0.3234(5) 0.2182(3) 0.143(2) Uani 1 1 d .
F3 F -0.1599(6) -0.2397(5) 0.4098(5) 0.179(3) Uani 1 1 d .
F2 F -0.0358(7) -0.3708(5) 0.4449(4) 0.184(3) Uani 1 1 d .
F17 F 0.0531(5) 0.2643(6) 0.0706(5) 0.214(4) Uani 1 1 d .
C23 C -0.0238(6) -0.2063(6) 0.4756(5) 0.0727(19) Uani 1 1 d .
F18 F 0.1355(5) 0.1964(5) 0.1759(4) 0.162(3) Uani 1 1 d .
C24 C -0.0574(9) -0.2692(8) 0.4190(7) 0.104(3) Uani 1 1 d .
C31 C 0.5442(8) 0.2822(8) 0.2048(5) 0.092(3) Uani 1 1 d .
C6 C 0.3949(6) -0.1401(8) 0.4885(4) 0.110(3) Uani 1 1 d .
H6A H 0.3493 -0.1632 0.5314 0.166 Uiso 1 1 calc R
H6B H 0.4551 -0.1286 0.512 0.166 Uiso 1 1 calc R
H6C H 0.4196 -0.1938 0.4543 0.166 Uiso 1 1 calc R
C32 C 0.1397(7) 0.1913(9) 0.0957(7) 0.109(3) Uani 1 1 d .
C3 C 0.2696(7) -0.2151(6) 0.3431(5) 0.099(3) Uani 1 1 d .
H3A H 0.2206 -0.2398 0.3822 0.148 Uiso 1 1 calc R
H3B H 0.3403 -0.2395 0.365 0.148 Uiso 1 1 calc R
H3C H 0.2695 -0.2426 0.2934 0.148 Uiso 1 1 calc R
C18 C 0.8181(7) 0.0091(7) 0.2468(6) 0.103(3) Uani 1 1 d .
H18 H 0.8372 0.0282 0.2937 0.124 Uiso 1 1 calc R
C22 C 0.0283(7) -0.2617(6) 0.5460(5) 0.090(2) Uani 1 1 d .
H22 H 0.0415 -0.3355 0.5569 0.108 Uiso 1 1 calc R
F13 F 0.4057(7) 0.4818(4) -0.0675(5) 0.188(3) Uani 1 1 d U
C19 C 0.8843(7) 0.0042(8) 0.1812(7) 0.118(4) Uani 1 1 d .
H19 H 0.9479 0.0223 0.1828 0.142 Uiso 1 1 calc R
C25 C -0.0618(5) 0.2111(6) 0.3989(4) 0.0721(19) Uani 1 1 d .
C36 C 0.3226(10) 0.4601(7) -0.0341(8) 0.133(4) Uani 1 1 d U
C26 C -0.1255(11) 0.2807(9) 0.3249(8) 0.123(4) Uani 1 1 d .
C14 C 0.6871(9) -0.3757(7) 0.2907(6) 0.124(4) Uani 1 1 d .
H14 H 0.7461 -0.4128 0.3227 0.149 Uiso 1 1 calc R
C13 C 0.6118(9) -0.4246(7) 0.2802(6) 0.112(3) Uani 1 1 d .
H13 H 0.619 -0.4948 0.3052 0.134 Uiso 1 1 calc R
F5 F -0.1022(7) 0.2403(6) 0.2581(4) 0.194(4) Uani 1 1 d .
F6 F -0.1174(9) 0.3758(6) 0.3095(6) 0.251(5) Uani 1 1 d .
F4 F -0.2245(7) 0.2886(9) 0.3361(6) 0.238(5) Uani 1 1 d .
F15 F 0.2970(12) 0.5096(5) 0.0220(6) 0.319(7) Uani 1 1 d U
F14 F 0.2553(9) 0.5054(6) -0.0872(9) 0.303(6) Uani 1 1 d U
C3H C 0.1527(16) 0.4977(17) 0.2406(11) 0.329(11) Uiso 1 1 d D
H3H1 H 0.1603 0.5678 0.2431 0.395 Uiso 1 1 calc R
H3H2 H 0.1962 0.4715 0.1949 0.395 Uiso 1 1 calc R
C5H C 0.265(2) 0.4707(16) 0.3546(14) 0.372(14) Uiso 1 1 d D
H5H1 H 0.223 0.5367 0.3719 0.446 Uiso 1 1 calc R
H5H2 H 0.3159 0.488 0.313 0.446 Uiso 1 1 calc R
C6H C 0.323(2) 0.3991(18) 0.4254(16) 0.401(16) Uiso 1 1 d D
H6H1 H 0.2729 0.3765 0.4652 0.481 Uiso 1 1 calc R
H6H2 H 0.3708 0.336 0.4074 0.481 Uiso 1 1 calc R
C1H C 0.0037(18) 0.5898(17) 0.1551(13) 0.362(13) Uiso 1 1 d D
H1H1 H -0.0666 0.5876 0.1431 0.543 Uiso 1 1 calc R
H1H2 H 0.0504 0.5764 0.1086 0.543 Uiso 1 1 calc R
H1H3 H 0.0003 0.6588 0.1674 0.543 Uiso 1 1 calc R
C4H C 0.1927(19) 0.4239(16) 0.3184(15) 0.368(13) Uiso 1 1 d D
H4H1 H 0.1334 0.4175 0.3557 0.441 Uiso 1 1 calc R
H4H2 H 0.231 0.3535 0.3069 0.441 Uiso 1 1 calc R
C7H C 0.383(2) 0.450(2) 0.4618(16) 0.431(17) Uiso 1 1 d D
H7H1 H 0.415 0.4046 0.5104 0.647 Uiso 1 1 calc R
H7H2 H 0.3368 0.5154 0.4759 0.647 Uiso 1 1 calc R
H7H3 H 0.4378 0.4657 0.4242 0.647 Uiso 1 1 calc R
C2H C 0.0459(18) 0.506(2) 0.2271(16) 0.49(2) Uiso 1 1 d D
H2H1 H 0.0033 0.5244 0.2755 0.585 Uiso 1 1 calc R
H2H2 H 0.0395 0.4382 0.2179 0.585 Uiso 1 1 calc R

loop_
_atom_site_aniso_label
_atom_site_aniso_U_11
_atom_site_aniso_U_22
_atom_site_aniso_U_33
_atom_site_aniso_U_23
_atom_site_aniso_U_13
_atom_site_aniso_U_12
Co1 0.0566(8) 0.0597(8) 0.0571(7) -0.0104(6) 0.0051(6) -0.0224(6)
Co2 0.0518(5) 0.0458(5) 0.0557(5) -0.0149(4) 0.0043(4) -0.0190(4)
P1 0.0420(9) 0.0531(10) 0.0516(9) -0.0108(8) 0.0015(7) -0.0156(7)
O7 0.050(3) 0.047(2) 0.071(3) -0.011(2) 0.008(2) -0.011(2)
O6 0.068(3) 0.056(3) 0.064(3) -0.020(2) 0.007(2) -0.027(2)
O2 0.042(2) 0.046(2) 0.053(2) -0.0130(18) 0.0020(17) -0.0162(18)
O5 0.055(2) 0.059(3) 0.070(3) -0.020(2) -0.001(2) -0.027(2)
O8 0.080(3) 0.046(3) 0.074(3) -0.003(2) 0.011(2) -0.017(2)
O3 0.060(3) 0.060(3) 0.074(3) -0.017(2) 0.003(2) -0.022(2)
O4 0.070(3) 0.065(3) 0.067(3) -0.004(2) 0.003(2) -0.019(2)
O1 0.052(3) 0.104(4) 0.061(3) -0.008(3) 0.010(2) -0.022(3)
N2 0.061(3) 0.051(3) 0.060(3) -0.013(3) 0.016(3) -0.022(3)
C8 0.049(4) 0.053(4) 0.046(3) -0.007(3) 0.005(3) -0.015(3)
C10 0.056(4) 0.053(4) 0.051(3) -0.008(3) 0.006(3) -0.012(3)
C11 0.068(4) 0.052(4) 0.066(4) -0.009(3) 0.008(3) -0.015(3)
C16 0.051(4) 0.066(4) 0.048(3) -0.003(3) -0.002(3) -0.021(3)
C4 0.046(4) 0.114(6) 0.050(4) -0.024(4) 0.008(3) -0.030(4)
C9 0.056(4) 0.087(5) 0.041(3) -0.011(3) 0.012(3) -0.026(4)
C28 0.056(4) 0.066(4) 0.080(4) -0.015(4) 0.002(3) -0.031(4)
N1 0.052(3) 0.085(4) 0.045(3) -0.013(3) 0.011(3) -0.023(3)
C1 0.053(4) 0.092(5) 0.062(4) -0.020(4) 0.003(3) -0.023(4)
C7 0.050(4) 0.097(5) 0.056(4) -0.021(4) 0.006(3) -0.026(4)
C30 0.083(5) 0.046(4) 0.066(4) -0.017(3) -0.014(4) -0.015(4)
C33 0.057(4) 0.067(5) 0.071(4) -0.012(4) 0.013(3) -0.014(4)
C17 0.082(5) 0.091(5) 0.069(4) -0.012(4) -0.011(4) -0.040(4)
C5 0.080(5) 0.203(10) 0.075(5) -0.073(6) 0.035(4) -0.068(6)
C35 0.090(6) 0.047(4) 0.082(5) -0.012(4) 0.008(4) -0.008(4)
C2 0.061(5) 0.143(7) 0.068(4) -0.027(5) 0.001(4) -0.037(5)
C29 0.078(5) 0.068(5) 0.084(5) -0.029(4) 0.004(4) -0.040(4)
C34 0.086(6) 0.051(5) 0.108(6) -0.006(4) 0.011(5) -0.001(4)
F7 0.132(5) 0.147(5) 0.223(6) -0.104(5) 0.107(5) -0.082(4)
F9 0.132(5) 0.203(7) 0.149(5) 0.055(5) 0.011(4) -0.087(5)
F8 0.103(4) 0.201(6) 0.164(5) -0.065(4) 0.029(3) -0.111(4)
C12 0.110(7) 0.055(5) 0.097(6) -0.016(4) 0.024(5) -0.037(5)
C27 0.078(6) 0.100(7) 0.100(6) -0.033(6) 0.023(5) -0.054(5)
C15 0.087(6) 0.066(5) 0.116(6) 0.001(5) -0.032(5) -0.006(4)
C20 0.048(5) 0.155(8) 0.109(6) 0.001(6) 0.004(4) -0.044(5)
C21 0.056(4) 0.099(6) 0.078(5) -0.022(4) -0.002(4) -0.030(4)
F12 0.187(7) 0.131(5) 0.157(5) -0.090(4) -0.011(4) 0.009(5)
F11 0.310(9) 0.116(4) 0.069(3) -0.039(3) 0.033(4) -0.100(5)
F16 0.087(4) 0.142(5) 0.237(7) -0.048(5) 0.051(4) -0.064(4)
F1 0.311(11) 0.231(8) 0.127(5) -0.099(5) 0.070(6) -0.180(8)
F10 0.199(6) 0.165(5) 0.119(4) -0.071(4) 0.001(4) -0.108(5)
F3 0.147(6) 0.184(6) 0.252(8) -0.109(6) -0.046(6) -0.063(5)
F2 0.280(10) 0.093(4) 0.206(7) -0.039(4) -0.070(6) -0.069(5)
F17 0.054(4) 0.191(6) 0.313(9) 0.107(6) 0.018(4) 0.006(4)
C23 0.059(5) 0.071(5) 0.094(5) -0.027(5) 0.010(4) -0.022(4)
F18 0.148(6) 0.168(6) 0.158(6) -0.029(5) 0.088(5) -0.043(5)
C24 0.112(8) 0.088(7) 0.132(8) -0.037(6) -0.005(6) -0.048(6)
C31 0.112(7) 0.083(6) 0.091(6) -0.047(5) -0.002(5) -0.025(6)
C6 0.069(5) 0.180(9) 0.062(4) 0.020(5) -0.009(4) -0.024(6)
C32 0.067(6) 0.115(8) 0.119(8) 0.005(7) 0.034(5) -0.007(6)
C3 0.101(7) 0.079(6) 0.126(7) -0.036(5) 0.028(5) -0.037(5)
C18 0.093(6) 0.148(8) 0.089(6) 0.002(6) -0.031(5) -0.073(6)
C22 0.098(6) 0.056(5) 0.119(7) -0.013(5) -0.016(5) -0.023(4)
F13 0.205(7) 0.075(4) 0.281(9) -0.023(5) 0.081(6) -0.058(4)
C19 0.074(6) 0.174(10) 0.120(7) 0.025(7) -0.045(6) -0.075(7)
C25 0.058(4) 0.063(5) 0.081(5) 0.004(4) 0.014(4) -0.008(4)
C36 0.144(9) 0.047(6) 0.162(9) -0.007(6) 0.068(6) 0.024(5)
C26 0.133(11) 0.096(8) 0.132(10) 0.019(7) -0.040(8) -0.032(7)
C14 0.126(9) 0.075(7) 0.152(9) 0.025(6) -0.050(7) -0.012(6)
C13 0.131(9) 0.052(5) 0.138(8) 0.010(5) -0.031(7) -0.008(6)
F5 0.252(10) 0.173(7) 0.103(5) 0.012(5) -0.039(5) 0.016(6)
F6 0.365(14) 0.124(6) 0.262(9) 0.085(6) -0.184(9) -0.092(7)
F4 0.103(6) 0.329(12) 0.220(8) 0.049(8) -0.068(6) -0.004(7)
F15 0.62(2) 0.081(5) 0.252(8) -0.081(6) 0.245(9) -0.115(8)
F14 0.289(10) 0.098(6) 0.483(14) 0.133(8) -0.182(12) -0.060(6)

loop_
_atom_type_symbol
_atom_type_description
_atom_type_scat_dispersion_real
_atom_type_scat_dispersion_imag
_atom_type_scat_source
C C 0.0033 0.0016 'International Tables Vol C Tables 4.2.6.8 and 6.1.1.4'
H H 0 0 'International Tables Vol C Tables 4.2.6.8 and 6.1.1.4'
N N 0.0061 0.0033 'International Tables Vol C Tables 4.2.6.8 and 6.1.1.4'
O O 0.0106 0.006 'International Tables Vol C Tables 4.2.6.8 and 6.1.1.4'
Co Co 0.3494 0.9721 'International Tables Vol C Tables 4.2.6.8 and 6.1.1.4'
P P 0.1023 0.0942 'International Tables Vol C Tables 4.2.6.8 and 6.1.1.4'
F F 0.0171 0.0103 'International Tables Vol C Tables 4.2.6.8 and 6.1.1.4'

loop_
_geom_angle_atom_site_label_1
_geom_angle_atom_site_label_2
_geom_angle_atom_site_label_3
_geom_angle
_geom_angle_site_symmetry_1
_geom_angle_site_symmetry_3
O3 Co1 O3 180 . 2_556
O3 Co1 O4 88.64(18) . 2_556
O3 Co1 O4 91.36(18) 2_556 2_556
O3 Co1 O4 91.36(18) . .
O3 Co1 O4 88.65(18) 2_556 .
O4 Co1 O4 180 2_556 .
O3 Co1 O1 88.56(17) . .
O3 Co1 O1 91.44(17) 2_556 .
O4 Co1 O1 81.75(17) 2_556 .
O4 Co1 O1 98.25(17) . .
O3 Co1 O1 91.44(17) . 2_556
O3 Co1 O1 88.56(17) 2_556 2_556
O4 Co1 O1 98.25(17) 2_556 2_556
O4 Co1 O1 81.76(17) . 2_556
O1 Co1 O1 180 . 2_556
O7 Co2 O5 172.42(16) . .
O7 Co2 O6 90.68(15) . .
O5 Co2 O6 87.31(15) . .
O7 Co2 O8 87.51(18) . .
O5 Co2 O8 85.05(17) . .
O6 Co2 O8 85.41(16) . .
O7 Co2 O2 95.29(14) . 2_655
O5 Co2 O2 87.70(14) . 2_655
O6 Co2 O2 170.44(15) . 2_655
O8 Co2 O2 102.27(15) . 2_655
O7 Co2 O2 92.89(15) . .
O5 Co2 O2 94.46(15) . .
O6 Co2 O2 91.01(14) . .
O8 Co2 O2 176.40(14) . .
O2 Co2 O2 81.26(14) 2_655 .
O2 P1 N2 114.4(2) . .
O2 P1 C10 113.0(2) . .
N2 P1 C10 104.9(3) . .
O2 P1 C16 109.1(2) . .
N2 P1 C16 106.6(3) . .
C10 P1 C16 108.6(3) . .
C33 O7 Co2 125.9(4) . .
C30 O6 Co2 123.4(4) . .
P1 O2 Co2 138.9(2) . 2_655
P1 O2 Co2 122.18(19) . .
Co2 O2 Co2 98.75(14) 2_655 .
C28 O5 Co2 125.1(4) . .
C35 O8 Co2 125.6(5) . .
C23 O3 Co1 125.5(4) . .
C25 O4 Co1 124.2(4) . .
N1 O1 Co1 143.1(4) . .
C8 N2 P1 128.9(4) . .
N2 C8 C9 112.7(5) . .
N2 C8 C7 109.1(4) . .
C9 C8 C7 107.2(5) . .
C15 C10 C11 117.9(6) . .
C15 C10 P1 122.0(5) . .
C11 C10 P1 119.8(5) . .
C10 C11 C12 120.2(6) . .
C21 C16 C17 119.5(6) . .
C21 C16 P1 118.9(4) . .
C17 C16 P1 121.5(5) . .
N1 C4 C6 109.9(6) . .
N1 C4 C7 109.6(5) . .
C6 C4 C7 111.6(6) . .
N1 C4 C5 107.7(5) . .
C6 C4 C5 109.1(6) . .
C7 C4 C5 108.9(6) . .
C8 C9 C1 115.1(5) . .
O5 C28 C29 128.5(6) . .
O5 C28 C27 113.7(6) . .
C29 C28 C27 117.8(6) . .
O1 N1 C4 115.0(4) . .
O1 N1 C1 116.1(5) . .
C4 N1 C1 124.3(5) . .
N1 C1 C9 108.7(5) . .
N1 C1 C2 107.6(5) . .
C9 C1 C2 110.0(6) . .
N1 C1 C3 107.9(6) . .
C9 C1 C3 112.1(6) . .
C2 C1 C3 110.4(6) . .
C4 C7 C8 114.3(5) . .
O6 C30 C29 129.5(5) . .
O6 C30 C31 111.5(7) . .
C29 C30 C31 119.0(6) . .
O7 C33 C34 129.4(6) . .
O7 C33 C32 114.0(7) . .
C34 C33 C32 116.6(7) . .
C16 C17 C18 119.3(7) . .
O8 C35 C34 128.3(7) . .
O8 C35 C36 114.2(8) . .
C34 C35 C36 117.5(8) . .
C30 C29 C28 121.5(5) . .
C35 C34 C33 121.2(7) . .
C13 C12 C11 119.7(8) . .
F7 C27 F9 106.1(8) . .
F7 C27 F8 107.5(8) . .
F9 C27 F8 106.1(7) . .
F7 C27 C28 112.8(7) . .
F9 C27 C28 109.9(7) . .
F8 C27 C28 113.9(7) . .
C14 C15 C10 121.5(8) . .
C19 C20 C21 119.1(8) . .
C16 C21 C20 120.2(6) . .
O3 C23 C22 128.4(6) . .
O3 C23 C24 113.5(7) . .
C22 C23 C24 118.1(8) . .
F3 C24 F1 104.2(10) . .
F3 C24 F2 104.1(8) . .
F1 C24 F2 108.2(9) . .
F3 C24 C23 111.4(8) . .
F1 C24 C23 113.3(8) . .
F2 C24 C23 114.7(9) . .
F11 C31 F12 107.6(9) . .
F11 C31 F10 107.6(7) . .
F12 C31 F10 102.7(7) . .
F11 C31 C30 113.7(7) . .
F12 C31 C30 110.6(7) . .
F10 C31 C30 113.9(8) . .
F16 C32 F17 110.9(10) . .
F16 C32 F18 102.1(9) . .
F17 C32 F18 101.3(9) . .
F16 C32 C33 115.5(8) . .
F17 C32 C33 115.2(9) . .
F18 C32 C33 110.0(9) . .
C19 C18 C17 120.1(7) . .
C23 C22 C25 122.1(7) . 2_556
C18 C19 C20 121.8(7) . .
O4 C25 C22 129.1(7) . 2_556
O4 C25 C26 112.9(8) . .
C22 C25 C26 118.0(8) 2_556 .
F15 C36 F14 105.3(11) . .
F15 C36 F13 107.2(13) . .
F14 C36 F13 101.5(11) . .
F15 C36 C35 113.7(9) . .
F14 C36 C35 111.8(12) . .
F13 C36 C35 116.1(8) . .
F4 C26 F6 106.1(12) . .
F4 C26 F5 103.6(10) . .
F6 C26 F5 107.8(12) . .
F4 C26 C25 110.5(10) . .
F6 C26 C25 114.5(9) . .
F5 C26 C25 113.5(10) . .
C15 C14 C13 120.7(8) . .
C14 C13 C12 120.0(8) . .
C2H C3H C4H 112.2(10) . .
C4H C5H C6H 113.1(14) . .
C7H C6H C5H 110.9(18) . .
C5H C4H C3H 106.7(12) . .
C3H C2H C1H 111.4(15) . .

loop_
_geom_bond_atom_site_label_1
_geom_bond_atom_site_label_2
_geom_bond_distance
_geom_bond_site_symmetry_2
Co1 O3 2.030(4) .
Co1 O3 2.030(4) 2_556
Co1 O4 2.033(4) 2_556
Co1 O4 2.033(4) .
Co1 O1 2.190(4) .
Co1 O1 2.190(4) 2_556
Co2 O7 2.037(4) .
Co2 O5 2.044(4) .
Co2 O6 2.065(4) .
Co2 O8 2.073(4) .
Co2 O2 2.124(3) 2_655
Co2 O2 2.208(4) .
P1 O2 1.525(4) .
P1 N2 1.629(5) .
P1 C10 1.779(6) .
P1 C16 1.791(6) .
O7 C33 1.253(7) .
O6 C30 1.267(7) .
O2 Co2 2.124(3) 2_655
O5 C28 1.268(6) .
O8 C35 1.236(8) .
O3 C23 1.248(8) .
O4 C25 1.246(8) .
O1 N1 1.294(6) .
N2 C8 1.462(7) .
C8 C9 1.497(8) .
C8 C7 1.526(7) .
C10 C15 1.376(9) .
C10 C11 1.384(8) .
C11 C12 1.391(9) .
C16 C21 1.376(9) .
C16 C17 1.388(8) .
C4 N1 1.486(7) .
C4 C6 1.516(10) .
C4 C7 1.524(8) .
C4 C5 1.536(9) .
C9 C1 1.519(9) .
C28 C29 1.382(8) .
C28 C27 1.532(10) .
N1 C1 1.501(7) .
C1 C2 1.530(9) .
C1 C3 1.540(9) .
C30 C29 1.377(9) .
C30 C31 1.532(9) .
C33 C34 1.395(9) .
C33 C32 1.500(11) .
C17 C18 1.400(10) .
C35 C34 1.391(11) .
C35 C36 1.519(12) .
F7 C27 1.282(9) .
F9 C27 1.296(10) .
F8 C27 1.299(8) .
C12 C13 1.364(11) .
C15 C14 1.352(10) .
C20 C19 1.363(11) .
C20 C21 1.399(9) .
F12 C31 1.295(10) .
F11 C31 1.294(9) .
F16 C32 1.277(11) .
F1 C24 1.292(11) .
F10 C31 1.312(9) .
F3 C24 1.292(11) .
F2 C24 1.293(10) .
F17 C32 1.299(10) .
C23 C22 1.374(10) .
C23 C24 1.520(10) .
F18 C32 1.342(11) .
C18 C19 1.342(12) .
C22 C25 1.383(10) 2_556
F13 C36 1.265(12) .
C25 C22 1.383(10) 2_556
C25 C26 1.535(12) .
C36 F15 1.208(11) .
C36 F14 1.236(14) .
C26 F4 1.268(13) .
C26 F6 1.273(11) .
C26 F5 1.296(12) .
C14 C13 1.355(12) .
C3H C2H 1.393(13) .
C3H C4H 1.501(10) .
C5H C4H 1.470(10) .
C5H C6H 1.479(10) .
C6H C7H 1.39(3) .
C1H C2H 1.494(10) .

loop_
_geom_hbond_atom_site_label_D
_geom_hbond_atom_site_label_H
_geom_hbond_atom_site_label_A
_geom_hbond_distance_DH
_geom_hbond_distance_HA
_geom_hbond_distance_DA
_geom_hbond_angle_DHA
N2 H2 O6 0.86 2.22 2.855(6) 130.7
